data_2004713
loop_
_publ_author_name
'Baker, S. M.'
'Baughman, R. G.'
'Meloan, C. E.'
'Mumba, P.'

_publ_section_title
;
 2-Aminoperimidinium Bromide Dihydrate
;
_journal_issue 4
_journal_name_full 'Acta Crystallographica Section C'
_journal_page_first 998
_journal_page_last 1000
_journal_paper_doi 10.1107/S010827019501208X
_journal_volume 52
_journal_year 1996
_chemical_formula_iupac 'C11 H10 N3 1+,  Br 1-, 2H2 O'
_chemical_formula_moiety 'C11 H10 N3 1+,  Br 1-, 2H2 O'
_chemical_formula_sum 'C11 H14 Br N3 O2'
_chemical_formula_weight 300.16
_chemical_name_common '2-Aminoperimidine hydrobromide dihydrate'
_chemical_name_systematic ?
_space_group_IT_number 2
_symmetry_cell_setting triclinic
_symmetry_space_group_name_Hall '-P 1'
_symmetry_space_group_name_H-M 'P -1'
_audit_creation_method SHELXL
_cell_angle_alpha 100.02(3)
_cell_angle_beta 104.81(2)
_cell_angle_gamma 96.20(3)
_cell_formula_units_Z 2
_cell_length_a 7.1560(10)
_cell_length_b 8.599(4)
_cell_length_c 11.060(4)
_cell_measurement_reflns_used 25
_cell_measurement_temperature 288(2)
_cell_measurement_theta_max 12.2
_cell_measurement_theta_min 5.6
_cell_volume 639.6(4)
_computing_cell_refinement 'P3/P4-PC  Diffractometer Program'
_computing_data_collection 'P3/P4-PC Diffractometer Program (Siemens, 1991a)'
_computing_data_reduction 'XDISK (Siemens, 1991b)'
_computing_molecular_graphics 'SHELXTL/PC (Sheldrick, 1990b)'
_computing_publication_material 'SHELXTL/PC and SHELXL93'
_computing_structure_refinement 'SHELXL93 (Sheldrick, 1993)'
_computing_structure_solution 'SHELXS86 (Sheldrick, 1990a)'
_diffrn_ambient_temperature 288(2)
_diffrn_measurement_device 'Siemens P3'
_diffrn_measurement_method \q/2\q
_diffrn_radiation_monochromator graphite
_diffrn_radiation_source 'Normal-focus sealed tube'
_diffrn_radiation_type MoK\a
_diffrn_radiation_wavelength 0.71073
_diffrn_reflns_av_R_equivalents 0.0307
_diffrn_reflns_av_sigmaI/netI 0.0427
_diffrn_reflns_limit_h_max 8
_diffrn_reflns_limit_h_min -8
_diffrn_reflns_limit_k_max 10
_diffrn_reflns_limit_k_min -10
_diffrn_reflns_limit_l_max 13
_diffrn_reflns_limit_l_min -13
_diffrn_reflns_number 4501
_diffrn_reflns_theta_max 25.05
_diffrn_reflns_theta_min 2.44
_diffrn_standards_decay_% 'av. 2.5% in \s(I)'s'
_diffrn_standards_interval_count 50
_diffrn_standards_number 3
_exptl_absorpt_coefficient_mu 3.208
_exptl_absorpt_correction_T_max 0.54
_exptl_absorpt_correction_T_min 0.16
_exptl_absorpt_correction_type 'Empirical (6 \y scans, 10\% steps; Siemens, 1991a)'
_exptl_crystal_colour colorless
_exptl_crystal_density_diffrn 1.559
_exptl_crystal_density_method 'not measured'
_exptl_crystal_description prism
_exptl_crystal_F_000 302
_exptl_crystal_size_max .58
_exptl_crystal_size_mid .28
_exptl_crystal_size_min .19
_refine_diff_density_max 0.289
_refine_diff_density_min -0.280
_refine_ls_extinction_method none
_refine_ls_goodness_of_fit_all 1.007
_refine_ls_goodness_of_fit_obs 1.036
_refine_ls_hydrogen_treatment
;
H atoms riding (included in least-squares refinement with C---H 0.96, O---H
1.00 and N---H 0.90\%A)
;
_refine_ls_matrix_type full
_refine_ls_number_parameters 166
_refine_ls_number_reflns 2257
_refine_ls_number_restraints 6
_refine_ls_restrained_S_all 1.022
_refine_ls_restrained_S_obs 1.067
_refine_ls_R_factor_all 0.0596
_refine_ls_R_factor_obs 0.0364
_refine_ls_shift/esd_max 0.000
_refine_ls_shift/esd_mean 0.004
_refine_ls_structure_factor_coef Fsqd
_refine_ls_weighting_scheme
;
calc w = 1/[\s^2^(F~o~^2^) + (0.0416P)^2^ + 0.1307P]
where P = (F~o~^2^ + 2F~c~^2^)/3
;
_refine_ls_wR_factor_all 0.0898
_refine_ls_wR_factor_obs 0.0777
_reflns_number_observed 1720
_reflns_number_total 2266
_reflns_observed_criterion >2sigma(I)
_cod_data_source_file cr1182.cif
_cod_data_source_block cem03
_cod_database_code 2004713

loop_
_symmetry_equiv_pos_as_xyz
'x, y, z'
'-x, -y, -z'

loop_
_atom_site_aniso_label
_atom_site_aniso_U_11
_atom_site_aniso_U_22
_atom_site_aniso_U_33
_atom_site_aniso_U_12
_atom_site_aniso_U_13
_atom_site_aniso_U_23
Br 0.0890(10) 0.0500(10) 0.0480(10) 0.040(10) 0.0280(10) 0.0150(10)
O1 0.069(2) 0.046(2) 0.061(2) 0.0040(10) 0.0150(10) -0.0050(10)
O2 0.070(2) 0.053(2) 0.064(2) 0.0120(10) 0.020(2) 0.0120(10)
N1 0.050(2) 0.0330(10) 0.0330(10) 0.0020(10) 0.0150(10) 0.0040(10)
N2 0.047(2) 0.0310(10) 0.039(2) 0.0040(10) 0.0130(10) 0.0020(10)
N3 0.072(2) 0.043(2) 0.036(2) 0.000(2) 0.013(2) -0.0010(10)
C1 0.040(2) 0.037(2) 0.034(2) 0.0020(10) 0.010(2) 0.0020(10)
C2 0.032(2) 0.040(2) 0.038(2) 0.0050(10) 0.011(2) 0.0070(10)
C3 0.045(2) 0.042(2) 0.056(2) 0.006(2) 0.018(2) 0.018(2)
C4 0.050(2) 0.064(2) 0.054(2) 0.012(2) 0.019(2) 0.029(2)
C5 0.051(2) 0.068(3) 0.038(2) 0.013(2) 0.014(2) 0.017(2)
C6 0.033(2) 0.053(2) 0.034(2) 0.009(2) 0.009(2) 0.007(2)
C7 0.052(2) 0.057(2) 0.036(2) 0.010(2) 0.010(2) -0.004(2)
C8 0.055(2) 0.044(2) 0.049(2) 0.006(2) 0.011(2) -0.007(2)
C9 0.048(2) 0.036(2) 0.045(2) 0.001(2) 0.011(2) 0.003(2)
C10 0.033(2) 0.039(2) 0.032(2) 0.0030(10) 0.0050(10) 0.0030(10)
C11 0.026(2) 0.039(2) 0.033(2) 0.0070(10) 0.0060(10) 0.0060(10)

loop_
_atom_site_label
_atom_site_occupancy
_atom_site_fract_x
_atom_site_fract_y
_atom_site_fract_z
_atom_site_U_iso_or_equiv
_atom_site_thermal_displace_type
_atom_site_calc_flag
_atom_site_refinement_flags
_atom_site_type_symbol
Br 1 .34190(10) -0.23660(10) .57960(10) .0600(10) Uani d . Br
O1 1 .1042(4) .0100(3) .7289(3) .0610(10) Uani d D O
O2 1 .2427(4) .0931(3) .4680(3) .0620(10) Uani d D O
N1 1 .2870(4) .5927(3) .8210(2) .0390(10) Uani d . N
N2 1 .2092(4) .3313(3) .8368(2) .0400(10) Uani d . N
N3 1 .2334(4) .3913(3) .6455(3) .0530(10) Uani d . N
C1 1 .2424(5) .4364(4) .7675(3) .0380(10) Uani d . C
C2 1 .2161(4) .3754(4) .9664(3) .0370(10) Uani d . C
C3 1 .1798(5) .2649(4) 1.0363(3) .0460(10) Uani d . C
C4 1 .1894(5) .3180(5) 1.1651(4) .0530(10) Uani d . C
C5 1 .2329(5) .4767(5) 1.2231(3) .0510(10) Uani d . C
C6 1 .2704(4) .5932(4) 1.1530(3) .0400(10) Uani d . C
C7 1 .3151(5) .7597(4) 1.2050(3) .0500(10) Uani d . C
C8 1 .3466(5) .8655(4) 1.1311(3) .0520(10) Uani d . C
C9 1 .3371(5) .8135(4) 1.0015(3) .0450(10) Uani d . C
C10 1 .2970(4) .6533(4) .9499(3) .0370(10) Uani d . C
C11 1 .2623(4) .5405(3) 1.0231(3) .0330(10) Uani d . C
H11 1 .185(3) -.066(3) .697(2) .050 Uiso d D H
H12 1 -.0278(17) -.019(3) .665(2) .050 Uiso d D H
H13 1 .273(3) -.003(2) .504(3) .050 Uiso d D H
H14 1 .366(2) .137(3) .451(3) .050 Uiso d D H
H1A .50 .3117(4) .6621(3) .7726(2) .080 Uiso d PR H
H2A .50 .1811(4) .2267(3) .7993(2) .080 Uiso d PR H
H3A 1 .2569(4) .4666(3) .6017(3) .080 Uiso d R H
H3B 1 .2030(4) .2875(3) .6060(3) .080 Uiso d R H
H3C 1 .1418(5) .1535(4) .9964(3) .080 Uiso d R H
H4A 1 .1741(5) .2389(5) 1.2148(4) .080 Uiso d R H
H5A 1 .2346(5) .5078(5) 1.3111(3) .080 Uiso d R H
H7A 1 .3247(5) .7985(4) 1.2935(3) .080 Uiso d R H
H8A 1 .3789(5) .9776(4) 1.1693(3) .080 Uiso d R H
H9A 1 .3597(5) .8892(4) .9503(3) .080 Uiso d R H

loop_
_atom_type_symbol
_atom_type_description
_atom_type_scat_dispersion_real
_atom_type_scat_dispersion_imag
_atom_type_scat_source
C C 0.0033 0.0016 'International Tables Vol C Tables 4.2.6.8 and 6.1.1.4'
H H 0.0000 0.0000 'International Tables Vol C Tables 4.2.6.8 and 6.1.1.4'
N N 0.0061 0.0033 'International Tables Vol C Tables 4.2.6.8 and 6.1.1.4'
O O 0.0106 0.0060 'International Tables Vol C Tables 4.2.6.8 and 6.1.1.4'
Br Br -0.2901 2.4595 'International Tables Vol C Tables 4.2.6.8 and 6.1.1.4'

loop_
_geom_angle_atom_site_label_1
_geom_angle_atom_site_label_2
_geom_angle_atom_site_label_3
_geom_angle_site_symmetry_1
_geom_angle_site_symmetry_3
_geom_angle
_geom_angle_publ_flag
N3 C1 N2 . . 121.6(3) yes
N2 C1 N1 . . 120.0(3) yes
C3 C2 C11 . . 120.7(3) yes
C2 C3 C4 . . 118.8(3) yes
C4 C5 C6 . . 120.1(3) yes
C5 C6 C7 . . 123.9(3) yes
C8 C7 C6 . . 120.7(3) yes
C10 C9 C8 . . 118.8(3) yes
C9 C10 N1 . . 121.9(3) yes
C10 C11 C2 . . 120.2(3) yes
C2 C11 C6 . . 120.1(3) yes
N3 C1 N1 . . 118.5(3) yes
C3 C2 N2 . . 122.1(3) yes
N2 C2 C11 . . 117.2(3) yes
C5 C4 C3 . . 122.2(3) yes
C5 C6 C11 . . 118.1(3) yes
C11 C6 C7 . . 118.0(3) yes
C7 C8 C9 . . 121.4(3) yes
C9 C10 C11 . . 121.4(3) yes
C11 C10 N1 . . 116.8(3) yes
C10 C11 C6 . . 119.7(3) yes
C1 N1 C10 . . 122.9(3) yes
C1 N1 H1A . . 118.8 yes
C10 N1 H1A . . 118.8 yes
C1 N2 C2 . . 123.0(3) yes
C1 N2 H2A . . 118.6(2) yes
C2 N2 H2A . . 118.5(2) yes
C1 N3 H3A . . 118.9(2) yes
C1 N3 H3B . . 121.1(2) yes
H3A N3 H3B . . 120.0 yes
H11 Br H13 . . 64.2 yes
H1A Br H3A 1_545 1_545 51.3 yes
Br O1 H2A . . 128.0 yes
H3B O2 H13 . . 113.4 yes
N1 H1A Br . 1_565 159.38(5) yes
O1 H2A N2 . . 174.70(10) yes
N3 H3A Br . 1_565 153.31(6) yes
O2 H3B N3 . . 149.50(10) yes
Br H11 O1 . . 168(2) yes
Br H13 O2 . . 178(3) yes

loop_
_geom_bond_atom_site_label_1
_geom_bond_atom_site_label_2
_geom_bond_distance
_geom_bond_publ_flag
N1 C1 1.339(4) yes
N2 C1 1.323(4) yes
N3 C1 1.320(4) yes
C2 C11 1.414(4) yes
C4 C5 1.368(5) yes
C6 C11 1.414(4) yes
C7 C8 1.362(5) yes
C9 C10 1.365(4) yes
N1 C10 1.411(4) yes
N2 C2 1.404(4) yes
C2 C3 1.369(4) yes
C3 C4 1.399(5) yes
C5 C6 1.413(5) yes
C6 C7 1.415(5) yes
C8 C9 1.407(5) yes
C10 C11 1.408(4) yes

loop_
_geom_contact_atom_site_label_1
_geom_contact_atom_site_label_2
_geom_contact_distance
_geom_contact_site_symmetry_2
_geom_contact_publ_flag
Br H11 2.358(7) . yes
Br H13 2.358(3) . yes
Br H1A 2.491(3) 1_545 yes
Br H3A 2.627(3) 1_545 yes
O1 H2A 1.854(3) . yes
O2 H3B 2.153(4) . yes
